data_1516695
loop_
_publ_author_name
'Bayliss, Sam L.'
'Cole, Jacqueline M.'
'Waddell, Paul G.'
'McKechnie, Scott'
'Liu, Xiaogang'

_publ_section_title
;
 Predicting Solar-Cell Dyes for Cosensitization
;
_journal_issue 26
_journal_name_full 'The Journal of Physical Chemistry C'
_journal_page_first 14082
_journal_paper_doi 10.1021/jp501159g
_journal_volume 118
_journal_year 2014
_chemical_formula_moiety 'C19 H23 N2, Cl1 O4'
_chemical_formula_sum 'C19 H23 Cl N2 O4'
_chemical_formula_weight 378.84
_chemical_name_systematic
;
 ?
;
_space_group_IT_number 2
_symmetry_cell_setting triclinic
_symmetry_space_group_name_Hall '-P 1'
_symmetry_space_group_name_H-M 'P -1'
_atom_sites_solution_hydrogens geom
_atom_sites_solution_primary direct
_atom_sites_solution_secondary difmap
_audit_creation_date 2013-03-28T10:30:47-00:00
_audit_creation_method 'WinGX routine CIF_UPDATE'
_cell_angle_alpha 90.434(4)
_cell_angle_beta 106.459(4)
_cell_angle_gamma 103.436(5)
_cell_formula_units_Z 2
_cell_length_a 7.662(3)
_cell_length_b 11.010(4)
_cell_length_c 11.473(4)
_cell_measurement_reflns_used 2607
_cell_measurement_temperature 120(2)
_cell_measurement_theta_max 33
_cell_measurement_theta_min 1.9
_cell_volume 900.0(6)
_computing_cell_refinement
;
        CrystalClear-SM Expert 2.0 r4 (Rigaku, 2009)
;
_computing_data_collection
;
        CrystalClear-SM Expert 2.0 r4 (Rigaku, 2009)
;
_computing_data_reduction
;
        CrystalClear-SM Expert 2.0 r4 (Rigaku, 2009)
;
_computing_molecular_graphics 'Ortep-3 for Windows (Farrugia, 1997)'
_computing_publication_material 'WinGX publication routines (Farrugia, 1999)'
_computing_structure_refinement 'SHELXL-97 (Sheldrick, 2008)'
_diffrn_ambient_temperature 120(2)
_diffrn_detector_area_resol_mean 28.5714
_diffrn_measured_fraction_theta_full 0.975
_diffrn_measured_fraction_theta_max 0.972
_diffrn_measurement_device_type
;
        Rigaku Saturn724+ (2x2 bin mode)
;
_diffrn_measurement_method 'profile data from \w-scans'
_diffrn_radiation_monochromator graphite
_diffrn_radiation_type MoK\a
_diffrn_radiation_wavelength 0.71073
_diffrn_reflns_av_R_equivalents 0.0367
_diffrn_reflns_av_unetI/netI 0.032
_diffrn_reflns_limit_h_max 9
_diffrn_reflns_limit_h_min -8
_diffrn_reflns_limit_k_max 14
_diffrn_reflns_limit_k_min -14
_diffrn_reflns_limit_l_max 11
_diffrn_reflns_limit_l_min -14
_diffrn_reflns_number 7406
_diffrn_reflns_theta_full 25
_diffrn_reflns_theta_max 27.48
_diffrn_reflns_theta_min 1.86
_diffrn_source 'Sealed Tube'
_exptl_absorpt_coefficient_mu 0.24
_exptl_absorpt_correction_T_max 0.962
_exptl_absorpt_correction_T_min 0.936
_exptl_absorpt_correction_type multi-scan
_exptl_absorpt_process_details 'Higashi, 1995'
_exptl_crystal_colour Red
_exptl_crystal_density_diffrn 1.398
_exptl_crystal_density_method 'not measured'
_exptl_crystal_description Prism
_exptl_crystal_F_000 400
_exptl_crystal_size_max 0.37
_exptl_crystal_size_mid 0.23
_exptl_crystal_size_min 0.16
_refine_diff_density_max 0.389
_refine_diff_density_min -0.376
_refine_diff_density_rms 0.059
_refine_ls_extinction_method none
_refine_ls_goodness_of_fit_ref 1.085
_refine_ls_hydrogen_treatment constr
_refine_ls_matrix_type full
_refine_ls_number_parameters 238
_refine_ls_number_reflns 4005
_refine_ls_number_restraints 0
_refine_ls_restrained_S_all 1.085
_refine_ls_R_factor_all 0.0443
_refine_ls_R_factor_gt 0.0415
_refine_ls_shift/su_max 0.001
_refine_ls_shift/su_mean 0
_refine_ls_structure_factor_coef Fsqd
_refine_ls_weighting_details 'calc w=1/[\s^2^(Fo^2^)+(0.0541P)^2^+0.3770P] where P=(Fo^2^+2Fc^2^)/3'
_refine_ls_weighting_scheme calc
_refine_ls_wR_factor_ref 0.1107
_reflns_number_gt 3759
_reflns_number_total 4005
_reflns_threshold_expression >2\s(I)
_cod_data_source_file jp501159g_si_003.cif
_cod_data_source_block LDS698
_cod_depositor_comments
;
The following automatic conversions were performed:

'_exptl_absorpt_correction_type' value 'Multi-scan' changed to
'multi-scan' according to
/usr/data/users/saulius/crontab/automatic-downloads/rss-feeds/ACS/lib/dictionaries/cif_core.dic
dictionary named 'cif_core.dic' version 2.4.2 from 2011-04-26.

Automatic conversion script
Id: cif_fix_values 2281 2013-09-26 08:29:07Z andrius 

 Adding full bibliography for 1516695--1516701.cif.
;
_cod_original_formula_sum 'C19 H23 Cl1 N2 O4'
_cod_database_code 1516695

loop_
_symmetry_equiv_pos_as_xyz
'x, y, z'
'-x, -y, -z'

loop_
_atom_site_label
_atom_site_fract_x
_atom_site_fract_y
_atom_site_fract_z
_atom_site_U_iso_or_equiv
_atom_site_adp_type
_atom_site_calc_flag
_atom_site_refinement_flags
_atom_site_occupancy
_atom_site_type_symbol
C1 0.39536(18) 0.76734(12) 0.56357(13) 0.0197(3) Uani d . 1 C
C2 0.42883(19) 0.83388(12) 0.67683(13) 0.0207(3) Uani d . 1 C
H2 0.4016 0.9118 0.6786 0.025 Uiso calc R 1 H
C3 0.50153(19) 0.78406(12) 0.78456(13) 0.0198(3) Uani d . 1 C
H3 0.5223 0.8299 0.8577 0.024 Uiso calc R 1 H
C4 0.54552(18) 0.66664(12) 0.78823(13) 0.0189(3) Uani d . 1 C
C5 0.5053(2) 0.59877(13) 0.67541(13) 0.0211(3) Uani d . 1 C
H5 0.5276 0.5193 0.6743 0.025 Uiso calc R 1 H
C6 0.4337(2) 0.64713(13) 0.56649(13) 0.0211(3) Uani d . 1 C
H6 0.4102 0.6001 0.4936 0.025 Uiso calc R 1 H
C7 0.2582(2) 0.92821(14) 0.45203(14) 0.0265(3) Uani d . 1 C
H7A 0.1521 0.9125 0.4834 0.04 Uiso calc R 1 H
H7B 0.2208 0.9504 0.3694 0.04 Uiso calc R 1 H
H7C 0.3551 0.9958 0.501 0.04 Uiso calc R 1 H
C8 0.3042(2) 0.74888(15) 0.34032(14) 0.0293(3) Uani d . 1 C
H8A 0.4169 0.7237 0.3428 0.044 Uiso calc R 1 H
H8B 0.278 0.8025 0.2753 0.044 Uiso calc R 1 H
H8C 0.2015 0.6761 0.3267 0.044 Uiso calc R 1 H
C9 0.62739(19) 0.62193(13) 0.90474(13) 0.0203(3) Uani d . 1 C
H9 0.6327 0.669 0.9739 0.024 Uiso calc R 1 H
C10 0.69676(19) 0.51929(13) 0.92370(13) 0.0208(3) Uani d . 1 C
H10 0.6935 0.4701 0.8565 0.025 Uiso calc R 1 H
C11 0.77518(18) 0.48307(13) 1.04330(13) 0.0203(3) Uani d . 1 C
H11 0.7773 0.5314 1.1107 0.024 Uiso calc R 1 H
C12 0.84607(19) 0.38102(13) 1.06117(12) 0.0204(3) Uani d . 1 C
H12 0.8429 0.3344 0.9923 0.025 Uiso calc R 1 H
C13 0.92660(18) 0.33823(12) 1.17872(13) 0.0186(3) Uani d . 1 C
C14 0.95690(19) 0.40552(13) 1.29014(13) 0.0219(3) Uani d . 1 C
H14 0.9238 0.4816 1.2901 0.026 Uiso calc R 1 H
C15 1.0351(2) 0.36041(14) 1.39951(13) 0.0246(3) Uani d . 1 C
H15 1.0557 0.4064 1.4726 0.03 Uiso calc R 1 H
C16 1.0831(2) 0.24565(15) 1.40035(14) 0.0258(3) Uani d . 1 C
H16 1.1354 0.2139 1.4734 0.031 Uiso calc R 1 H
C17 1.0514(2) 0.18120(13) 1.29144(14) 0.0237(3) Uani d . 1 C
H17 1.0813 0.1041 1.291 0.028 Uiso calc R 1 H
C18 0.9523(2) 0.14845(13) 1.07050(14) 0.0240(3) Uani d . 1 C
H18A 1.0291 0.0885 1.0901 0.029 Uiso calc R 1 H
H18B 0.9953 0.2019 1.0123 0.029 Uiso calc R 1 H
C19 0.7495(2) 0.07868(14) 1.01264(15) 0.0293(3) Uani d . 1 C
H19A 0.7083 0.0224 1.0684 0.044 Uiso calc R 1 H
H19B 0.7392 0.0318 0.9391 0.044 Uiso calc R 1 H
H19C 0.6727 0.1376 0.9939 0.044 Uiso calc R 1 H
N1 0.32864(19) 0.81602(12) 0.45536(12) 0.0262(3) Uani d . 1 N
N2 0.97731(16) 0.22647(11) 1.18350(11) 0.0196(2) Uani d . 1 N
Cl1 0.22761(5) 0.19615(3) 0.76248(3) 0.02261(12) Uani d . 1 Cl
O1 0.08764(16) 0.15138(12) 0.82432(11) 0.0346(3) Uani d . 1 O
O2 0.41075(16) 0.22579(13) 0.84986(11) 0.0379(3) Uani d . 1 O
O3 0.21707(17) 0.10033(10) 0.67272(11) 0.0314(3) Uani d . 1 O
O4 0.1923(2) 0.30638(11) 0.70260(12) 0.0388(3) Uani d . 1 O

loop_
_atom_site_aniso_label
_atom_site_aniso_U_11
_atom_site_aniso_U_22
_atom_site_aniso_U_33
_atom_site_aniso_U_12
_atom_site_aniso_U_13
_atom_site_aniso_U_23
C1 0.0166(6) 0.0203(6) 0.0213(7) 0.0035(5) 0.0050(5) 0.0034(5)
C2 0.0205(6) 0.0173(6) 0.0253(7) 0.0055(5) 0.0074(5) 0.0027(5)
C3 0.0191(6) 0.0187(6) 0.0212(6) 0.0029(5) 0.0069(5) -0.0011(5)
C4 0.0171(6) 0.0187(6) 0.0216(6) 0.0043(5) 0.0067(5) 0.0033(5)
C5 0.0233(7) 0.0181(6) 0.0238(7) 0.0077(5) 0.0078(5) 0.0023(5)
C6 0.0238(7) 0.0210(6) 0.0194(6) 0.0063(5) 0.0069(5) 0.0001(5)
C7 0.0270(7) 0.0242(7) 0.0274(7) 0.0098(6) 0.0037(6) 0.0068(6)
C8 0.0358(8) 0.0324(8) 0.0206(7) 0.0120(6) 0.0064(6) 0.0044(6)
C9 0.0186(6) 0.0221(6) 0.0195(6) 0.0033(5) 0.0060(5) 0.0011(5)
C10 0.0213(6) 0.0215(6) 0.0198(6) 0.0045(5) 0.0070(5) 0.0032(5)
C11 0.0177(6) 0.0219(6) 0.0216(6) 0.0038(5) 0.0072(5) 0.0030(5)
C12 0.0214(7) 0.0206(6) 0.0190(6) 0.0040(5) 0.0064(5) 0.0024(5)
C13 0.0158(6) 0.0178(6) 0.0225(7) 0.0027(5) 0.0070(5) 0.0037(5)
C14 0.0208(6) 0.0211(6) 0.0235(7) 0.0043(5) 0.0065(5) 0.0023(5)
C15 0.0231(7) 0.0291(7) 0.0200(7) 0.0034(6) 0.0062(5) 0.0020(5)
C16 0.0219(7) 0.0312(7) 0.0235(7) 0.0058(6) 0.0056(5) 0.0094(6)
C17 0.0212(7) 0.0226(6) 0.0288(7) 0.0076(5) 0.0079(6) 0.0087(6)
C18 0.0252(7) 0.0223(6) 0.0262(7) 0.0092(5) 0.0074(6) -0.0018(5)
C19 0.0280(8) 0.0228(7) 0.0335(8) 0.0062(6) 0.0033(6) -0.0034(6)
N1 0.0336(7) 0.0241(6) 0.0214(6) 0.0128(5) 0.0043(5) 0.0044(5)
N2 0.0174(5) 0.0192(5) 0.0223(6) 0.0041(4) 0.0066(4) 0.0021(4)
Cl1 0.02568(19) 0.02391(18) 0.01842(18) 0.00691(13) 0.00606(13) 0.00032(12)
O1 0.0303(6) 0.0484(7) 0.0284(6) 0.0109(5) 0.0126(5) 0.0087(5)
O2 0.0265(6) 0.0551(8) 0.0273(6) 0.0069(5) 0.0029(5) -0.0063(5)
O3 0.0368(6) 0.0284(6) 0.0291(6) 0.0115(5) 0.0073(5) -0.0061(5)
O4 0.0591(8) 0.0264(6) 0.0364(7) 0.0173(5) 0.0169(6) 0.0078(5)

loop_
_atom_type_symbol
_atom_type_description
_atom_type_scat_dispersion_real
_atom_type_scat_dispersion_imag
_atom_type_scat_source
C C 0.0033 0.0016 'International Tables Vol C Tables 4.2.6.8 and 6.1.1.4'
H H 0 0 'International Tables Vol C Tables 4.2.6.8 and 6.1.1.4'
Cl Cl 0.1484 0.1585 'International Tables Vol C Tables 4.2.6.8 and 6.1.1.4'
N N 0.0061 0.0033 'International Tables Vol C Tables 4.2.6.8 and 6.1.1.4'
O O 0.0106 0.006 'International Tables Vol C Tables 4.2.6.8 and 6.1.1.4'

loop_
_geom_angle_atom_site_label_1
_geom_angle_atom_site_label_2
_geom_angle_atom_site_label_3
_geom_angle
N1 C1 C2 121.73(13)
N1 C1 C6 121.01(13)
C2 C1 C6 117.26(12)
C3 C2 C1 120.47(13)
C3 C2 H2 119.8
C1 C2 H2 119.8
C2 C3 C4 122.63(13)
C2 C3 H3 118.7
C4 C3 H3 118.7
C5 C4 C3 116.65(12)
C5 C4 C9 123.71(13)
C3 C4 C9 119.64(13)
C6 C5 C4 121.66(13)
C6 C5 H5 119.2
C4 C5 H5 119.2
C5 C6 C1 121.26(13)
C5 C6 H6 119.4
C1 C6 H6 119.4
N1 C7 H7A 109.5
N1 C7 H7B 109.5
H7A C7 H7B 109.5
N1 C7 H7C 109.5
H7A C7 H7C 109.5
H7B C7 H7C 109.5
N1 C8 H8A 109.5
N1 C8 H8B 109.5
H8A C8 H8B 109.5
N1 C8 H8C 109.5
H8A C8 H8C 109.5
H8B C8 H8C 109.5
C10 C9 C4 127.01(13)
C10 C9 H9 116.5
C4 C9 H9 116.5
C9 C10 C11 122.64(13)
C9 C10 H10 118.7
C11 C10 H10 118.7
C12 C11 C10 122.12(13)
C12 C11 H11 118.9
C10 C11 H11 118.9
C11 C12 C13 125.34(13)
C11 C12 H12 117.3
C13 C12 H12 117.3
N2 C13 C14 117.34(12)
N2 C13 C12 119.17(12)
C14 C13 C12 123.49(13)
C15 C14 C13 120.97(14)
C15 C14 H14 119.5
C13 C14 H14 119.5
C14 C15 C16 119.86(14)
C14 C15 H15 120.1
C16 C15 H15 120.1
C17 C16 C15 118.38(14)
C17 C16 H16 120.8
C15 C16 H16 120.8
N2 C17 C16 121.86(14)
N2 C17 H17 119.1
C16 C17 H17 119.1
N2 C18 C19 112.26(12)
N2 C18 H18A 109.2
C19 C18 H18A 109.2
N2 C18 H18B 109.2
C19 C18 H18B 109.2
H18A C18 H18B 107.9
C18 C19 H19A 109.5
C18 C19 H19B 109.5
H19A C19 H19B 109.5
C18 C19 H19C 109.5
H19A C19 H19C 109.5
H19B C19 H19C 109.5
C1 N1 C8 120.80(13)
C1 N1 C7 120.71(13)
C8 N1 C7 118.04(12)
C17 N2 C13 121.58(13)
C17 N2 C18 116.90(12)
C13 N2 C18 121.52(12)
O2 Cl1 O3 109.66(7)
O2 Cl1 O4 109.90(8)
O3 Cl1 O4 109.26(8)
O2 Cl1 O1 109.34(8)
O3 Cl1 O1 109.38(7)
O4 Cl1 O1 109.27(8)

loop_
_geom_bond_atom_site_label_1
_geom_bond_atom_site_label_2
_geom_bond_distance
C1 N1 1.3666(18)
C1 C2 1.414(2)
C1 C6 1.4196(19)
C2 C3 1.379(2)
C2 H2 0.93
C3 C4 1.4078(19)
C3 H3 0.93
C4 C5 1.407(2)
C4 C9 1.4496(19)
C5 C6 1.380(2)
C5 H5 0.93
C6 H6 0.93
C7 N1 1.4553(19)
C7 H7A 0.96
C7 H7B 0.96
C7 H7C 0.96
C8 N1 1.451(2)
C8 H8A 0.96
C8 H8B 0.96
C8 H8C 0.96
C9 C10 1.351(2)
C9 H9 0.93
C10 C11 1.4337(19)
C10 H10 0.93
C11 C12 1.350(2)
C11 H11 0.93
C12 C13 1.4473(19)
C12 H12 0.93
C13 N2 1.3709(18)
C13 C14 1.405(2)
C14 C15 1.379(2)
C14 H14 0.93
C15 C16 1.395(2)
C15 H15 0.93
C16 C17 1.363(2)
C16 H16 0.93
C17 N2 1.3590(19)
C17 H17 0.93
C18 N2 1.4903(18)
C18 C19 1.516(2)
C18 H18A 0.97
C18 H18B 0.97
C19 H19A 0.96
C19 H19B 0.96
C19 H19C 0.96
Cl1 O2 1.4372(13)
Cl1 O3 1.4411(11)
Cl1 O4 1.4415(13)
Cl1 O1 1.4447(12)

loop_
_geom_torsion_atom_site_label_1
_geom_torsion_atom_site_label_2
_geom_torsion_atom_site_label_3
_geom_torsion_atom_site_label_4
_geom_torsion
N1 C1 C2 C3 -178.03(13)
C6 C1 C2 C3 2.0(2)
C1 C2 C3 C4 -0.1(2)
C2 C3 C4 C5 -2.2(2)
C2 C3 C4 C9 177.96(13)
C3 C4 C5 C6 2.6(2)
C9 C4 C5 C6 -177.57(13)
C4 C5 C6 C1 -0.7(2)
N1 C1 C6 C5 178.44(13)
C2 C1 C6 C5 -1.6(2)
C5 C4 C9 C10 8.3(2)
C3 C4 C9 C10 -171.95(13)
C4 C9 C10 C11 179.98(13)
C9 C10 C11 C12 -179.24(13)
C10 C11 C12 C13 -179.71(13)
C11 C12 C13 N2 173.89(13)
C11 C12 C13 C14 -6.3(2)
N2 C13 C14 C15 0.2(2)
C12 C13 C14 C15 -179.68(13)
C13 C14 C15 C16 -0.8(2)
C14 C15 C16 C17 0.3(2)
C15 C16 C17 N2 0.8(2)
C2 C1 N1 C8 176.90(13)
C6 C1 N1 C8 -3.2(2)
C2 C1 N1 C7 -11.0(2)
C6 C1 N1 C7 168.97(13)
C16 C17 N2 C13 -1.5(2)
C16 C17 N2 C18 178.98(13)
C14 C13 N2 C17 0.96(19)
C12 C13 N2 C17 -179.19(12)
C14 C13 N2 C18 -179.55(12)
C12 C13 N2 C18 0.30(19)
C19 C18 N2 C17 103.27(15)
C19 C18 N2 C13 -76.25(16)
